data_4511942
loop_
_publ_author_name
'Wharmby, Michael T.'
'Snoyek, Malte'
'Rhauderwiek, Timo'
'Ritter, Knut'
'Stock, Norbert'

_publ_section_title
;
 Group 13 Metal Carboxylates: Using Molecular Clusters As Hybrid Building
 Units in a MIL-53 Type Framework
;
_journal_issue 10
_journal_name_full 'Crystal Growth &amp; Design'
_journal_page_first 5310
_journal_paper_doi 10.1021/cg501189n
_journal_volume 14
_journal_year 2014
_chemical_formula_moiety 'C16 H12 Al2 N2 O16'
_chemical_formula_sum 'C16 H12 Al2 N2 O16'
_chemical_formula_weight 542.24
_chemical_name_systematic
;
 ?
;
_space_group_crystal_system monoclinic
_space_group_IT_number 14
_space_group_name_Hall '-P 2ybc'
_space_group_name_H-M_alt 'P 1 21/c 1'
_symmetry_space_group_name_Hall '-P 2ybc'
_symmetry_space_group_name_H-M 'P 1 21/c 1'
_atom_sites_solution_hydrogens mixed
_atom_sites_solution_primary direct
_audit_creation_date 2013-12-17
_audit_creation_method
;
Olex2 1.2-beta
(compiled 2013.12.10 svn.r2853 for OlexSys, GUI svn.r4736)
;
_cell_angle_alpha 90
_cell_angle_beta 99.700(5)
_cell_angle_gamma 90
_cell_formula_units_Z 2
_cell_length_a 13.6630(8)
_cell_length_b 11.7211(8)
_cell_length_c 6.4221(4)
_cell_measurement_reflns_used 525
_cell_measurement_temperature 298(2)
_cell_measurement_theta_max 55.0
_cell_measurement_theta_min 2.0
_cell_volume 1013.77(11)
_computing_molecular_graphics 'Olex2 (Dolomanov et al., 2009)'
_computing_publication_material 'Olex2 (Dolomanov et al., 2009)'
_computing_structure_refinement 'ShelXL (Sheldrick, 2008)'
_computing_structure_solution 'SIR2008 (Burla et al., 2007)'
_diffrn_ambient_temperature 298.15
_diffrn_measured_fraction_theta_full 0.992
_diffrn_measured_fraction_theta_max 0.988
_diffrn_measurement_details
;
    Reference Run
      Phi                  : 0.0
      Omega range          : 0.0 - 10.0
      Omega increment      : 10.0
      Exposure time [min]  : 2.0
      Frames               : 1
      Interval [h]         : 0.00

    Run #1
      Phi                  : 0.0
      Omega range          : 0.0 - 150.0
      Omega increment      : 1.0
      Exposure time [min]  : 30.0
      Frames               : 150

    Run #2
      Phi                  : 90.0
      Omega range          : 0.0 - 180.0
      Omega increment      : 1.0
      Exposure time [min]  : 30.0
      Frames               : 180
;
_diffrn_measurement_device_type 'Stoe IPDS'
_diffrn_measurement_method \y-scans
_diffrn_radiation_type MoK\a
_diffrn_radiation_wavelength 0.71073
_diffrn_reflns_av_R_equivalents 0.0619
_diffrn_reflns_av_unetI/netI 0.0561
_diffrn_reflns_Laue_measured_fraction_full 0.992
_diffrn_reflns_Laue_measured_fraction_max 0.988
_diffrn_reflns_limit_h_max 14
_diffrn_reflns_limit_h_min -17
_diffrn_reflns_limit_k_max 15
_diffrn_reflns_limit_k_min -15
_diffrn_reflns_limit_l_max 8
_diffrn_reflns_limit_l_min -8
_diffrn_reflns_number 6481
_diffrn_reflns_point_group_measured_fraction_full 0.992
_diffrn_reflns_point_group_measured_fraction_max 0.988
_diffrn_reflns_theta_full 25.242
_diffrn_reflns_theta_max 27.965
_diffrn_reflns_theta_min 2.303
_diffrn_source 'sealed X-ray tube'
_exptl_absorpt_coefficient_mu 0.238
_exptl_absorpt_correction_T_max 0.966
_exptl_absorpt_correction_T_min 0.966
_exptl_absorpt_correction_type gaussian
_exptl_absorpt_process_details
;
Gaussian integration over a grid
of 16 x 16 x 16 points =  4096 total grid points
  Based upon method of Burnham (1966)

;
_exptl_crystal_colour Colorless
_exptl_crystal_density_diffrn 1.776
_exptl_crystal_description Needle
_exptl_crystal_F_000 552
_exptl_crystal_size_max 0.15
_exptl_crystal_size_mid 0.1
_exptl_crystal_size_min 0.04
_refine_diff_density_max 0.324
_refine_diff_density_min -0.229
_refine_diff_density_rms 0.061
_refine_ls_extinction_method none
_refine_ls_goodness_of_fit_ref 1.173
_refine_ls_hydrogen_treatment mixed
_refine_ls_matrix_type full
_refine_ls_number_parameters 179
_refine_ls_number_reflns 2415
_refine_ls_number_restraints 0
_refine_ls_restrained_S_all 1.173
_refine_ls_R_factor_all 0.0828
_refine_ls_R_factor_gt 0.0562
_refine_ls_shift/su_max 0.000
_refine_ls_shift/su_mean 0.000
_refine_ls_structure_factor_coef Fsqd
_refine_ls_weighting_details
;
 w=1/[\s^2^(Fo^2^)+(0.0384P)^2^+0.3642P]
 where P=(Fo^2^+2Fc^2^)/3
;
_refine_ls_weighting_scheme calc
_refine_ls_wR_factor_gt 0.1021
_refine_ls_wR_factor_ref 0.1103
_reflns_Friedel_coverage 0.000
_reflns_number_gt 1847
_reflns_number_total 2415
_reflns_threshold_expression 'I > 2\s(I)'
_cod_data_source_file cg501189n_si_003.cif
_cod_data_source_block AlPTC2
_cod_depositor_comments
;
The following automatic conversions were performed:

'_exptl_absorpt_correction_type' value 'Gaussian' changed to
'gaussian' according to
/home/saulius/struct/COD-crude-data--automatic-downloads/rss-feeds/ACS/lib/dictionaries/cif_core.dic
dictionary named 'cif_core.dic' version 2.4.2 from 2011-04-26.

Automatic conversion script
Id: cif_fix_values 2281 2013-09-26 08:29:07Z andrius 

 Adding full bibliography for 4511941--4511944.cif.
;
_cod_database_code 4511942
_shelxl_version_number 2013-2
_shelx_space_group_comment
;
The symmetry employed for this shelxl refinement is uniquely defined
by the following loop, which should always be used as a source of
symmetry information in preference to the above space-group names.
They are only intended as comments.
;
_olex2_refinement_description
;
1. Fixed Uiso
 At 1.2 times of:
  All C(H) groups
2.a Aromatic/amide H refined with riding coordinates:
 C3(H3), C5(H5A)
;

loop_
_space_group_symop_operation_xyz
'x, y, z'
'-x, y+1/2, -z+1/2'
'-x, -y, -z'
'x, -y-1/2, z-1/2'

loop_
_atom_site_label
_atom_site_type_symbol
_atom_site_fract_x
_atom_site_fract_y
_atom_site_fract_z
_atom_site_U_iso_or_equiv
_atom_site_adp_type
_atom_site_occupancy
_atom_site_site_symmetry_order
_atom_site_calc_flag
_atom_site_refinement_flags_posn
Al1 Al 0.92516(6) 0.03660(6) 0.82994(12) 0.02148(18) Uani 1 1 d .
O1 O 0.86045(13) 0.15665(14) 0.9688(3) 0.0247(4) Uani 1 1 d .
O2 O 0.71681(15) 0.22687(17) 1.0347(3) 0.0305(4) Uani 1 1 d .
O3 O 0.93330(14) -0.09213(15) 0.6393(3) 0.0262(4) Uani 1 1 d .
O4 O 0.84741(17) -0.23485(18) 0.4620(3) 0.0372(5) Uani 1 1 d .
O5 O 0.47241(17) -0.21719(19) 0.5497(4) 0.0386(5) Uani 1 1 d .
H5 H 0.407(4) -0.235(4) 0.530(7) 0.062(13) Uiso 1 1 d .
O6 O 0.42438(16) -0.06732(19) 0.7248(4) 0.0407(5) Uani 1 1 d .
O7 O 1.05583(14) 0.05881(17) 0.9316(3) 0.0254(4) Uani 1 1 d .
H7 H 1.079(3) 0.113(3) 0.937(5) 0.032(10) Uiso 1 1 d .
O8 O 0.92592(16) 0.13316(18) 0.5961(3) 0.0309(4) Uani 1 1 d .
H8A H 0.899(4) 0.199(4) 0.572(7) 0.069(14) Uiso 1 1 d .
H8B H 0.967(3) 0.121(4) 0.516(7) 0.065(13) Uiso 1 1 d .
N1 N 0.78433(16) -0.00616(18) 0.7544(3) 0.0228(4) Uani 1 1 d .
C1 C 0.76508(19) 0.1544(2) 0.9578(4) 0.0232(5) Uani 1 1 d .
C2 C 0.71671(19) 0.0524(2) 0.8387(4) 0.0232(5) Uani 1 1 d .
C3 C 0.6192(2) 0.0154(2) 0.8117(4) 0.0271(5) Uani 1 1 d .
H3 H 0.5717 0.0552 0.8706 0.033 Uiso 1 1 calc R
C4 C 0.59427(19) -0.0837(2) 0.6934(4) 0.0270(5) Uani 1 1 d .
C5 C 0.6659(2) -0.1421(2) 0.6052(4) 0.0274(5) Uani 1 1 d .
H5A H 0.6497 -0.2075 0.5249 0.033 Uiso 1 1 calc R
C6 C 0.7619(2) -0.1001(2) 0.6404(4) 0.0248(5) Uani 1 1 d .
C7 C 0.8535(2) -0.1490(2) 0.5708(4) 0.0262(5) Uani 1 1 d .
C8 C 0.4877(2) -0.1214(2) 0.6601(4) 0.0290(6) Uani 1 1 d .

loop_
_atom_site_aniso_label
_atom_site_aniso_U_11
_atom_site_aniso_U_22
_atom_site_aniso_U_33
_atom_site_aniso_U_23
_atom_site_aniso_U_13
_atom_site_aniso_U_12
Al1 0.0187(4) 0.0176(3) 0.0290(4) -0.0004(3) 0.0063(3) 0.0007(3)
O1 0.0209(9) 0.0194(8) 0.0347(10) -0.0042(7) 0.0075(7) -0.0002(7)
O2 0.0263(10) 0.0274(9) 0.0392(10) -0.0079(8) 0.0095(8) 0.0046(8)
O3 0.0236(9) 0.0215(9) 0.0349(10) -0.0047(7) 0.0095(7) 0.0012(7)
O4 0.0371(12) 0.0281(10) 0.0466(12) -0.0151(9) 0.0074(9) 0.0038(9)
O5 0.0265(11) 0.0347(11) 0.0549(13) -0.0097(10) 0.0077(9) -0.0087(9)
O6 0.0265(11) 0.0439(12) 0.0541(13) -0.0081(10) 0.0136(9) -0.0029(9)
O7 0.0217(9) 0.0188(9) 0.0362(10) 0.0021(7) 0.0061(7) -0.0044(8)
O8 0.0314(11) 0.0264(10) 0.0379(11) 0.0077(8) 0.0146(9) 0.0087(8)
N1 0.0219(11) 0.0181(9) 0.0291(11) -0.0010(8) 0.0067(8) 0.0012(8)
C1 0.0236(13) 0.0183(11) 0.0281(12) -0.0007(9) 0.0053(10) 0.0007(9)
C2 0.0219(12) 0.0205(11) 0.0279(12) 0.0006(9) 0.0057(9) 0.0025(9)
C3 0.0226(13) 0.0255(13) 0.0337(13) -0.0031(10) 0.0063(10) -0.0003(10)
C4 0.0232(13) 0.0280(13) 0.0298(13) 0.0031(10) 0.0042(10) -0.0028(10)
C5 0.0260(14) 0.0223(12) 0.0331(13) -0.0053(10) 0.0031(10) -0.0017(10)
C6 0.0238(12) 0.0195(11) 0.0317(12) -0.0032(10) 0.0062(10) 0.0012(10)
C7 0.0292(14) 0.0192(11) 0.0309(13) -0.0024(10) 0.0064(10) 0.0012(10)
C8 0.0246(13) 0.0296(13) 0.0324(13) 0.0032(11) 0.0031(10) -0.0028(11)

loop_
_atom_type_symbol
_atom_type_description
_atom_type_scat_dispersion_real
_atom_type_scat_dispersion_imag
_atom_type_scat_source
C C 0.0033 0.0016 'International Tables Vol C Tables 4.2.6.8 and 6.1.1.4'
H H 0.0000 0.0000 'International Tables Vol C Tables 4.2.6.8 and 6.1.1.4'
Al Al 0.0645 0.0514 'International Tables Vol C Tables 4.2.6.8 and 6.1.1.4'
N N 0.0061 0.0033 'International Tables Vol C Tables 4.2.6.8 and 6.1.1.4'
O O 0.0106 0.0060 'International Tables Vol C Tables 4.2.6.8 and 6.1.1.4'

loop_
_geom_angle_atom_site_label_1
_geom_angle_atom_site_label_2
_geom_angle_atom_site_label_3
_geom_angle
_geom_angle_site_symmetry_1
_geom_angle_site_symmetry_3
O1 Al1 Al1 100.82(7) . 3_757
O1 Al1 O3 156.56(9) . .
O1 Al1 N1 78.30(8) . .
O3 Al1 Al1 97.92(7) . 3_757
O3 Al1 N1 78.81(9) . .
O7 Al1 Al1 38.39(6) 3_757 3_757
O7 Al1 Al1 40.04(6) . 3_757
O7 Al1 O1 103.06(9) . .
O7 Al1 O1 93.88(9) 3_757 .
O7 Al1 O3 92.09(9) 3_757 .
O7 Al1 O3 100.34(9) . .
O7 Al1 O7 78.43(10) . 3_757
O7 Al1 O8 171.86(10) 3_757 .
O7 Al1 O8 93.64(10) . .
O7 Al1 N1 92.55(9) 3_757 .
O7 Al1 N1 170.92(9) . .
O8 Al1 Al1 133.66(8) . 3_757
O8 Al1 O1 89.70(9) . .
O8 Al1 O3 87.47(9) . .
O8 Al1 N1 95.34(10) . .
N1 Al1 Al1 130.93(8) . 3_757
C1 O1 Al1 119.30(15) . .
C7 O3 Al1 118.53(16) . .
Al1 O7 Al1 101.57(10) . 3_757
C2 N1 Al1 118.89(17) . .
C6 N1 Al1 118.13(17) . .
C6 N1 C2 122.5(2) . .
O1 C1 C2 113.2(2) . .
O2 C1 O1 124.6(2) . .
O2 C1 C2 122.1(2) . .
N1 C2 C1 109.8(2) . .
N1 C2 C3 120.3(2) . .
C3 C2 C1 129.9(2) . .
C2 C3 C4 118.0(2) . .
C3 C4 C8 117.6(2) . .
C5 C4 C3 120.4(2) . .
C5 C4 C8 121.9(2) . .
C6 C5 C4 118.1(2) . .
N1 C6 C5 120.6(2) . .
N1 C6 C7 110.6(2) . .
C5 C6 C7 128.8(2) . .
O3 C7 C6 113.4(2) . .
O4 C7 O3 126.4(3) . .
O4 C7 C6 120.1(2) . .
O5 C8 C4 112.7(2) . .
O6 C8 O5 125.0(3) . .
O6 C8 C4 122.2(3) . .

loop_
_geom_bond_atom_site_label_1
_geom_bond_atom_site_label_2
_geom_bond_distance
_geom_bond_site_symmetry_2
Al1 O1 1.9549(18) .
Al1 O3 1.9582(19) .
Al1 O7 1.813(2) .
Al1 O7 1.879(2) 3_757
Al1 O8 1.882(2) .
Al1 N1 1.968(2) .
O1 C1 1.293(3) .
O2 C1 1.229(3) .
O3 C7 1.290(3) .
O4 C7 1.220(3) .
O5 C8 1.326(3) .
O6 C8 1.201(4) .
O7 Al1 1.879(2) 3_757
N1 C2 1.337(3) .
N1 C6 1.329(3) .
C1 C2 1.510(3) .
C2 C3 1.384(4) .
C3 C4 1.397(4) .
C4 C5 1.391(4) .
C4 C8 1.503(4) .
C5 C6 1.384(4) .
C6 C7 1.511(4) .
